data_4025636
loop_
_publ_author_name
'Nobuko Watanabe'
'Yusuke Sano'
'Haruna Suzuki'
'Masatoshi Tanimura'
'Hisako K. Ijuin'
'Masakatsu Matsumoto'

_publ_contact_author_email matsumo-chem@kanagawa-u.ac.jp
_publ_contact_author_fax 81(463)589684
_publ_contact_author_name 'Professor Masakatsu Matsumoto'
_publ_contact_author_phone 81(463)594111
_publ_section_title
;
 Synthesis of Thermally Stable Acylamino-Substituted Bicyclic Dioxetanes
 and Their Base-Induced Chemiluminescent Decomposition
;
_journal_name_full 'Journal of Organic Chemistry'
_journal_page_first 5920
_journal_page_last 5926
_journal_paper_doi 10.1021/jo101114b
_journal_volume 75
_journal_year 2010
_chemical_formula_moiety 'C22 H35 N O4 '
_chemical_formula_sum 'C22 H35 N O4'
_chemical_formula_weight 377.52
_space_group_IT_number 2
_symmetry_cell_setting triclinic
_symmetry_Int_Tables_number 2
_symmetry_space_group_name_Hall '-P 1'
_symmetry_space_group_name_H-M 'P -1'
_audit_creation_date 2010-05-06
_audit_creation_method 'by CrystalStructure 3.6.0'
_cell_angle_alpha 105.41(5)
_cell_angle_beta 90.26(5)
_cell_angle_gamma 94.46(5)
_cell_formula_units_Z 4
_cell_length_a 9.914(12)
_cell_length_b 14.57(3)
_cell_length_c 15.83(4)
_cell_measurement_reflns_used 135
_cell_measurement_temperature 173.1
_cell_measurement_theta_max 27.5
_cell_measurement_theta_min 3.1
_cell_volume 2197(8)
_computing_cell_refinement CrystalClear
_computing_data_collection CrystalClear
_computing_data_reduction CrystalStructure
_computing_publication_material 'CrystalStructure 3.6.0'
_computing_structure_refinement CRYSTALS
_computing_structure_solution SHELXS97
_diffrn_ambient_temperature 173.1
_diffrn_detector_area_resol_mean 7.31
_diffrn_measured_fraction_theta_full 0.9496
_diffrn_measured_fraction_theta_max 0.9496
_diffrn_measurement_device_type 'Rigaku Mercury'
_diffrn_measurement_method \w
_diffrn_radiation_type 'Mo K\a'
_diffrn_radiation_wavelength 0.7107
_diffrn_reflns_av_R_equivalents 0.043
_diffrn_reflns_limit_h_max 12
_diffrn_reflns_limit_h_min -12
_diffrn_reflns_limit_k_max 17
_diffrn_reflns_limit_k_min -18
_diffrn_reflns_limit_l_max 20
_diffrn_reflns_limit_l_min -20
_diffrn_reflns_number 22828
_diffrn_reflns_theta_full 27.48
_diffrn_reflns_theta_max 27.48
_exptl_absorpt_coefficient_mu 0.077
_exptl_absorpt_correction_T_max 0.995
_exptl_absorpt_correction_T_min 0.879
_exptl_absorpt_correction_type multi-scan
_exptl_absorpt_process_details 'Jacobson, R. (1998) Private communication'
_exptl_crystal_colour colorless
_exptl_crystal_density_diffrn 1.141
_exptl_crystal_density_method 'not measured'
_exptl_crystal_description platelet
_exptl_crystal_F_000 824.00
_exptl_crystal_size_max 0.20
_exptl_crystal_size_mid 0.10
_exptl_crystal_size_min 0.07
_refine_diff_density_max 0.53
_refine_diff_density_min -0.37
_refine_ls_extinction_coef 165.4(59)
_refine_ls_extinction_method 'Larson (1970) Crystallographic Computing eq. 22'
_refine_ls_goodness_of_fit_ref 1.003
_refine_ls_hydrogen_treatment refall
_refine_ls_number_parameters 557
_refine_ls_number_reflns 9559
_refine_ls_R_factor_gt 0.0780
_refine_ls_shift/su_max 0.0000
_refine_ls_structure_factor_coef Fsqd
_refine_ls_weighting_details 'w = 1/[0.0004Fo^2^ + 1.0000\s(Fo^2^)]/(4Fo^2^)'
_refine_ls_weighting_scheme calc
_refine_ls_wR_factor_ref 0.2040
_reflns_number_gt 3497
_reflns_number_total 9559
_reflns_threshold_expression F^2^>2.0\s(F^2^)
_cod_data_source_file jo101114b_si_002.cif
_cod_data_source_block '__14a-trans'
_cod_original_cell_volume 2196.9(72)
_cod_original_formula_sum 'C22 H35 N O4 '
_cod_database_code 4025636

loop_
_symmetry_equiv_pos_site_id
_symmetry_equiv_pos_as_xyz
1 +X,+Y,+Z
2 -X,-Y,-Z

loop_
_atom_site_label
_atom_site_type_symbol
_atom_site_fract_x
_atom_site_fract_y
_atom_site_fract_z
_atom_site_U_iso_or_equiv
_atom_site_adp_type
_atom_site_occupancy
_atom_site_symmetry_multiplicity
_atom_site_calc_flag
_atom_site_refinement_flags
_atom_site_disorder_assembly
_atom_site_disorder_group
O(1) O 0.4191(2) 0.6387(2) 0.2048(2) 0.0334(8) Uani 1.00 1 d . . .
O(2) O 0.4757(2) 0.7925(2) 0.2853(2) 0.0348(8) Uani 1.00 1 d . . .
O(3) O 0.0598(3) 0.8438(2) 0.2496(2) 0.0401(8) Uani 1.00 1 d . . .
O(4) O 0.5949(3) 1.1470(2) 0.2314(2) 0.0572(10) Uani 1.00 1 d . . .
O(5) O 0.1138(3) 0.7092(2) 0.3341(2) 0.0394(8) Uani 1.00 1 d . . .
O(6) O 0.1765(3) 0.7173(2) 0.4752(2) 0.0412(8) Uani 1.00 1 d . . .
O(7) O 0.3877(2) 0.4852(2) 0.2786(2) 0.0355(8) Uani 1.00 1 d . . .
O(8) O -0.2194(3) 0.4812(2) 0.0762(2) 0.0419(8) Uani 1.00 1 d . . .
N(1) N 0.3074(3) 0.7626(2) 0.1875(2) 0.0290(8) Uani 1.00 1 d . . .
N(2) N 0.1779(3) 0.5803(2) 0.3724(2) 0.0316(9) Uani 1.00 1 d . . .
C(1) C 0.2890(4) 0.8648(2) 0.2072(3) 0.0321(10) Uani 1.00 1 d . . .
C(2) C 0.1342(4) 0.8614(3) 0.1782(3) 0.0321(10) Uani 1.00 1 d . . .
C(3) C 0.1138(4) 0.7690(3) 0.0991(2) 0.0334(11) Uani 1.00 1 d . . .
C(4) C 0.2052(4) 0.7016(3) 0.1282(3) 0.0352(11) Uani 1.00 1 d . . .
C(5) C 0.1559(4) 0.7822(3) 0.0095(3) 0.0456(13) Uani 1.00 1 d . . .
C(6) C -0.0299(4) 0.7187(3) 0.0879(3) 0.053(1) Uani 1.00 1 d . . .
C(7) C 0.0849(4) 0.9583(3) 0.1690(3) 0.0384(12) Uani 1.00 1 d . . .
C(8) C 0.1071(5) 1.0334(3) 0.2574(3) 0.058(2) Uani 1.00 1 d . . .
C(9) C 0.1554(4) 1.0022(3) 0.1006(3) 0.049(1) Uani 1.00 1 d . . .
C(10) C -0.0662(4) 0.9465(3) 0.1456(3) 0.058(2) Uani 1.00 1 d . . .
C(11) C 0.4085(4) 0.9162(3) 0.1692(3) 0.0385(12) Uani 1.00 1 d . . .
C(12) C 0.4557(4) 1.0075(3) 0.2150(3) 0.0457(13) Uani 1.00 1 d . . .
C(13) C 0.5614(4) 1.0572(3) 0.1809(3) 0.0358(11) Uani 1.00 1 d . . .
C(14) C 0.6169(4) 1.0119(4) 0.1015(3) 0.056(2) Uani 1.00 1 d . . .
C(15) C 0.5770(5) 0.9224(4) 0.0587(3) 0.058(2) Uani 1.00 1 d . . .
C(16) C 0.4709(4) 0.8720(3) 0.0923(3) 0.047(1) Uani 1.00 1 d . . .
C(17) C 0.4026(4) 0.7243(3) 0.2249(2) 0.0294(10) Uani 1.00 1 d . . .
C(18) C 0.6040(4) 0.7743(3) 0.3231(3) 0.0386(12) Uani 1.00 1 d . . .
C(19) C 0.5781(5) 0.7088(3) 0.3808(3) 0.053(2) Uani 1.00 1 d . . .
C(20) C 0.7007(4) 0.7383(3) 0.2513(3) 0.060(2) Uani 1.00 1 d . . .
C(21) C 0.6530(5) 0.8744(3) 0.3771(3) 0.063(2) Uani 1.00 1 d . . .
C(22) C 0.6958(5) 1.2035(3) 0.1975(4) 0.075(2) Uani 1.00 1 d . . .
C(23) C 0.1552(3) 0.5179(2) 0.2838(2) 0.0265(10) Uani 1.00 1 d . . .
C(24) C 0.2560(3) 0.4390(3) 0.2839(2) 0.0301(10) Uani 1.00 1 d . . .
C(25) C 0.2552(4) 0.4314(3) 0.3806(3) 0.0368(11) Uani 1.00 1 d . . .
C(26) C 0.2413(4) 0.5354(3) 0.4326(3) 0.0408(12) Uani 1.00 1 d . . .
C(27) C 0.1409(4) 0.3642(3) 0.4011(3) 0.053(2) Uani 1.00 1 d . . .
C(28) C 0.3874(4) 0.4019(3) 0.4134(3) 0.050(1) Uani 1.00 1 d . . .
C(29) C 0.2399(4) 0.3482(3) 0.2053(3) 0.0369(11) Uani 1.00 1 d . . .
C(30) C 0.3468(4) 0.2797(3) 0.2127(3) 0.056(2) Uani 1.00 1 d . . .
C(31) C 0.2665(4) 0.3787(3) 0.1207(3) 0.052(1) Uani 1.00 1 d . . .
C(32) C 0.1007(4) 0.2901(3) 0.1939(3) 0.050(1) Uani 1.00 1 d . . .
C(33) C 0.0033(3) 0.4978(2) 0.2626(2) 0.0278(10) Uani 1.00 1 d . . .
C(34) C -0.0457(3) 0.4946(2) 0.1797(2) 0.0274(10) Uani 1.00 1 d . . .
C(35) C -0.1845(4) 0.4815(2) 0.1598(3) 0.0310(10) Uani 1.00 1 d . . .
C(36) C -0.2753(4) 0.4728(3) 0.2236(3) 0.0401(12) Uani 1.00 1 d . . .
C(37) C -0.2264(4) 0.4790(3) 0.3071(3) 0.0418(12) Uani 1.00 1 d . . .
C(38) C -0.0888(4) 0.4923(3) 0.3270(3) 0.0379(12) Uani 1.00 1 d . . .
C(39) C 0.1539(4) 0.6723(3) 0.3896(3) 0.0330(11) Uani 1.00 1 d . . .
C(40) C 0.1561(4) 0.8196(3) 0.5098(3) 0.0415(12) Uani 1.00 1 d . . .
C(41) C 0.0109(5) 0.8380(3) 0.4931(3) 0.055(2) Uani 1.00 1 d . . .
C(42) C 0.2578(5) 0.8782(3) 0.4713(3) 0.070(2) Uani 1.00 1 d . . .
C(43) C 0.1837(5) 0.8346(4) 0.6063(3) 0.066(2) Uani 1.00 1 d . . .
C(44) C -0.3609(4) 0.4750(3) 0.0552(3) 0.057(2) Uani 1.00 1 d . . .
H(1) H 0.2937 0.8892 0.2692 0.038 Uiso 1.00 1 c R . .
H(2) H 0.2460 0.6628 0.0785 0.041 Uiso 1.00 1 c R . .
H(3) H 0.1541 0.6620 0.1575 0.041 Uiso 1.00 1 c R . .
H(4) H 0.0808 0.7989 -0.0191 0.054 Uiso 1.00 1 c R . .
H(5) H 0.1863 0.7242 -0.0253 0.054 Uiso 1.00 1 c R . .
H(6) H 0.2275 0.8312 0.0170 0.054 Uiso 1.00 1 c R . .
H(7) H -0.0370 0.6734 0.1215 0.064 Uiso 1.00 1 c R . .
H(8) H -0.0466 0.6869 0.0277 0.064 Uiso 1.00 1 c R . .
H(9) H -0.0929 0.7652 0.1080 0.064 Uiso 1.00 1 c R . .
H(10) H 0.0278 1.0318 0.2906 0.073 Uiso 1.00 1 c R . .
H(11) H 0.1243 1.0949 0.2480 0.073 Uiso 1.00 1 c R . .
H(12) H 0.1818 1.0191 0.2881 0.073 Uiso 1.00 1 c R . .
H(13) H 0.2325 1.0428 0.1267 0.062 Uiso 1.00 1 c R . .
H(14) H 0.0948 1.0386 0.0791 0.062 Uiso 1.00 1 c R . .
H(15) H 0.1828 0.9521 0.0537 0.062 Uiso 1.00 1 c R . .
H(16) H -0.0783 0.9277 0.0836 0.075 Uiso 1.00 1 c R . .
H(17) H -0.1044 1.0055 0.1689 0.075 Uiso 1.00 1 c R . .
H(18) H -0.1082 0.8986 0.1695 0.075 Uiso 1.00 1 c R . .
H(19) H 0.4186 1.0374 0.2698 0.056 Uiso 1.00 1 c R . .
H(20) H 0.6849 1.0464 0.0775 0.070 Uiso 1.00 1 c R . .
H(21) H 0.6185 0.8922 0.0056 0.071 Uiso 1.00 1 c R . .
H(22) H 0.4440 0.8072 0.0632 0.058 Uiso 1.00 1 c R . .
H(23) H 0.5653 0.7457 0.4390 0.066 Uiso 1.00 1 c R . .
H(24) H 0.6533 0.6720 0.3801 0.066 Uiso 1.00 1 c R . .
H(25) H 0.4988 0.6678 0.3600 0.066 Uiso 1.00 1 c R . .
H(26) H 0.6885 0.6706 0.2327 0.072 Uiso 1.00 1 c R . .
H(27) H 0.7909 0.7577 0.2730 0.072 Uiso 1.00 1 c R . .
H(28) H 0.6816 0.7637 0.2035 0.072 Uiso 1.00 1 c R . .
H(29) H 0.7056 0.9066 0.3421 0.075 Uiso 1.00 1 c R . .
H(30) H 0.7072 0.8702 0.4254 0.075 Uiso 1.00 1 c R . .
H(31) H 0.5760 0.9083 0.3968 0.075 Uiso 1.00 1 c R . .
H(32) H 0.7830 1.1949 0.2178 0.094 Uiso 1.00 1 c R . .
H(33) H 0.6785 1.2689 0.2174 0.094 Uiso 1.00 1 c R . .
H(34) H 0.6923 1.1848 0.1352 0.094 Uiso 1.00 1 c R . .
H(35) H 0.1908 0.5528 0.2449 0.031 Uiso 1.00 1 c R . .
H(36) H 0.3283 0.5668 0.4508 0.050 Uiso 1.00 1 c R . .
H(37) H 0.1875 0.5379 0.4826 0.050 Uiso 1.00 1 c R . .
H(38) H 0.0662 0.4004 0.4214 0.068 Uiso 1.00 1 c R . .
H(39) H 0.1711 0.3366 0.4451 0.068 Uiso 1.00 1 c R . .
H(40) H 0.1140 0.3148 0.3499 0.068 Uiso 1.00 1 c R . .
H(41) H 0.3834 0.3342 0.4011 0.063 Uiso 1.00 1 c R . .
H(42) H 0.3980 0.4293 0.4748 0.063 Uiso 1.00 1 c R . .
H(43) H 0.4623 0.4239 0.3847 0.063 Uiso 1.00 1 c R . .
H(44) H 0.4255 0.2939 0.1830 0.067 Uiso 1.00 1 c R . .
H(45) H 0.3119 0.2157 0.1870 0.066 Uiso 1.00 1 c R . .
H(46) H 0.3692 0.2879 0.2728 0.067 Uiso 1.00 1 c R . .
H(47) H 0.1843 0.3935 0.0983 0.061 Uiso 1.00 1 c R . .
H(48) H 0.3021 0.3275 0.0788 0.061 Uiso 1.00 1 c R . .
H(49) H 0.3294 0.4335 0.1333 0.061 Uiso 1.00 1 c R . .
H(50) H 0.1010 0.2437 0.2263 0.059 Uiso 1.00 1 c R . .
H(51) H 0.0833 0.2589 0.1336 0.059 Uiso 1.00 1 c R . .
H(52) H 0.0326 0.3322 0.2153 0.059 Uiso 1.00 1 c R . .
H(53) H 0.0154 0.5012 0.1352 0.032 Uiso 1.00 1 c R . .
H(54) H -0.3695 0.4615 0.2097 0.048 Uiso 1.00 1 c R . .
H(55) H -0.2877 0.4746 0.3521 0.050 Uiso 1.00 1 c R . .
H(56) H -0.0561 0.4984 0.3849 0.046 Uiso 1.00 1 c R . .
H(57) H 0.0039 0.8518 0.4380 0.066 Uiso 1.00 1 c R . .
H(58) H -0.0152 0.8907 0.5380 0.066 Uiso 1.00 1 c R . .
H(59) H -0.0469 0.7828 0.4927 0.066 Uiso 1.00 1 c R . .
H(60) H 0.3373 0.8942 0.5077 0.077 Uiso 1.00 1 c R . .
H(61) H 0.2208 0.9351 0.4670 0.077 Uiso 1.00 1 c R . .
H(62) H 0.2798 0.8418 0.4145 0.077 Uiso 1.00 1 c R . .
H(63) H 0.1018 0.8226 0.6339 0.075 Uiso 1.00 1 c R . .
H(64) H 0.2196 0.8984 0.6317 0.074 Uiso 1.00 1 c R . .
H(65) H 0.2472 0.7918 0.6142 0.075 Uiso 1.00 1 c R . .
H(66) H -0.3946 0.4100 0.0346 0.065 Uiso 1.00 1 c R . .
H(67) H -0.3743 0.5068 0.0109 0.065 Uiso 1.00 1 c R . .
H(68) H -0.4079 0.5048 0.1061 0.065 Uiso 1.00 1 c R . .
H(69) H 0.3981 0.5306 0.2626 0.044 Uiso 1.00 1 c R . .

loop_
_atom_site_aniso_label
_atom_site_aniso_U_11
_atom_site_aniso_U_22
_atom_site_aniso_U_33
_atom_site_aniso_U_12
_atom_site_aniso_U_13
_atom_site_aniso_U_23
O(1) 0.033(2) 0.025(1) 0.045(2) 0.0050(11) 0.0012(12) 0.0135(12)
O(2) 0.031(1) 0.028(1) 0.044(2) 0.0021(11) -0.0107(12) 0.0083(12)
O(3) 0.042(2) 0.043(2) 0.041(2) 0.0123(13) 0.0159(13) 0.0196(13)
O(4) 0.055(2) 0.046(2) 0.072(2) -0.007(2) -0.005(2) 0.021(2)
O(5) 0.060(2) 0.029(2) 0.031(2) 0.0065(13) -0.003(1) 0.0112(12)
O(6) 0.059(2) 0.031(2) 0.028(2) 0.0017(13) -0.008(1) -0.0001(12)
O(7) 0.026(1) 0.033(2) 0.052(2) -0.0026(11) -0.0043(12) 0.0201(13)
O(8) 0.028(2) 0.051(2) 0.044(2) 0.0072(12) -0.0094(13) 0.005(1)
N(1) 0.026(2) 0.024(2) 0.037(2) 0.0022(13) -0.004(1) 0.009(1)
N(2) 0.039(2) 0.026(2) 0.029(2) 0.003(1) -0.006(1) 0.007(1)
C(1) 0.036(2) 0.024(2) 0.036(2) 0.003(2) -0.006(2) 0.007(2)
C(2) 0.030(2) 0.033(2) 0.034(2) 0.008(2) 0.002(2) 0.010(2)
C(3) 0.035(2) 0.036(2) 0.030(2) -0.000(2) -0.002(2) 0.010(2)
C(4) 0.038(2) 0.029(2) 0.036(2) 0.002(2) -0.004(2) 0.004(2)
C(5) 0.058(3) 0.042(3) 0.035(2) 0.003(2) -0.002(2) 0.006(2)
C(6) 0.043(3) 0.043(3) 0.073(3) -0.004(2) -0.016(2) 0.020(2)
C(7) 0.041(2) 0.034(2) 0.044(3) 0.011(2) 0.002(2) 0.015(2)
C(8) 0.074(4) 0.045(3) 0.062(3) 0.026(2) 0.010(3) 0.018(2)
C(9) 0.052(3) 0.041(3) 0.061(3) 0.009(2) -0.000(2) 0.024(2)
C(10) 0.041(3) 0.060(3) 0.087(4) 0.020(2) 0.012(3) 0.038(3)
C(11) 0.042(2) 0.028(2) 0.048(3) -0.000(2) -0.016(2) 0.017(2)
C(12) 0.043(3) 0.038(2) 0.059(3) 0.008(2) -0.006(2) 0.018(2)
C(13) 0.034(2) 0.029(2) 0.045(3) -0.001(2) -0.002(2) 0.014(2)
C(14) 0.036(3) 0.075(4) 0.063(3) -0.010(2) -0.011(2) 0.033(3)
C(15) 0.061(3) 0.064(3) 0.054(3) 0.011(3) 0.009(3) 0.023(3)
C(16) 0.041(3) 0.046(3) 0.057(3) 0.006(2) 0.005(2) 0.016(2)
C(17) 0.028(2) 0.027(2) 0.034(2) -0.000(2) 0.004(2) 0.010(2)
C(18) 0.023(2) 0.037(2) 0.056(3) 0.003(2) -0.010(2) 0.013(2)
C(19) 0.060(3) 0.045(3) 0.060(3) 0.002(2) -0.019(3) 0.022(2)
C(20) 0.035(3) 0.058(3) 0.086(4) 0.002(2) 0.003(3) 0.018(3)
C(21) 0.047(3) 0.043(3) 0.096(4) -0.005(2) -0.022(3) 0.015(3)
C(22) 0.067(4) 0.053(3) 0.114(5) -0.016(3) -0.001(3) 0.044(3)
C(23) 0.027(2) 0.023(2) 0.029(2) -0.001(1) -0.004(2) 0.006(2)
C(24) 0.021(2) 0.030(2) 0.039(2) -0.002(2) -0.005(2) 0.012(2)
C(25) 0.037(2) 0.032(2) 0.047(3) 0.000(2) -0.007(2) 0.020(2)
C(26) 0.048(3) 0.040(2) 0.038(2) 0.003(2) -0.009(2) 0.016(2)
C(27) 0.053(3) 0.047(3) 0.067(3) -0.002(2) 0.001(2) 0.033(3)
C(28) 0.046(3) 0.054(3) 0.056(3) 0.013(2) -0.009(2) 0.025(2)
C(29) 0.033(2) 0.029(2) 0.047(3) 0.005(2) -0.004(2) 0.007(2)
C(30) 0.046(3) 0.039(3) 0.080(4) 0.013(2) -0.012(3) 0.007(2)
C(31) 0.047(3) 0.056(3) 0.049(3) 0.016(2) -0.001(2) 0.006(2)
C(32) 0.049(3) 0.029(2) 0.069(3) 0.004(2) -0.015(2) 0.008(2)
C(33) 0.025(2) 0.024(2) 0.034(2) 0.002(2) 0.001(2) 0.006(2)
C(34) 0.024(2) 0.025(2) 0.032(2) 0.002(2) -0.001(2) 0.004(2)
C(35) 0.029(2) 0.022(2) 0.040(2) 0.004(2) -0.004(2) 0.005(2)
C(36) 0.024(2) 0.038(2) 0.057(3) 0.006(2) -0.003(2) 0.009(2)
C(37) 0.034(2) 0.042(2) 0.049(3) 0.001(2) 0.013(2) 0.013(2)
C(38) 0.037(2) 0.042(2) 0.037(2) 0.005(2) 0.006(2) 0.014(2)
C(39) 0.033(2) 0.031(2) 0.033(2) -0.003(2) 0.001(2) 0.007(2)
C(40) 0.051(3) 0.033(2) 0.033(2) -0.003(2) 0.008(2) -0.002(2)
C(41) 0.065(3) 0.046(3) 0.054(3) 0.015(2) 0.010(2) 0.009(2)
C(42) 0.075(4) 0.047(3) 0.071(4) -0.017(3) 0.022(3) -0.008(3)
C(43) 0.079(4) 0.069(4) 0.038(3) 0.011(3) -0.005(3) -0.009(2)
C(44) 0.033(2) 0.071(3) 0.058(3) 0.020(2) -0.018(2) -0.003(3)

loop_
_atom_type_symbol
_atom_type_description
_atom_type_scat_dispersion_real
_atom_type_scat_dispersion_imag
_atom_type_scat_source
C C 0.003 0.002
;
International Tables for Crystallography
(1992, Vol. C, Tables 4.2.6.8 and 6.1.1.4)
;
H H 0.000 0.000
;
International Tables for Crystallography
(1992, Vol. C, Table 6.1.1.4)
;
N N 0.006 0.003
;
International Tables for Crystallography
(1992, Vol. C, Tables 4.2.6.8 and 6.1.1.4)
;
O O 0.011 0.006
;
International Tables for Crystallography
(1992, Vol. C, Tables 4.2.6.8 and 6.1.1.4)
;

loop_
_geom_angle_atom_site_label_1
_geom_angle_atom_site_label_2
_geom_angle_atom_site_label_3
_geom_angle
_geom_angle_publ_flag
_geom_angle_site_symmetry_1
_geom_angle_site_symmetry_2
_geom_angle_site_symmetry_3
O(1) C(17) O(2) 125.9(3) ? . . .
O(1) C(17) N(1) 123.5(3) ? . . .
O(2) C(17) N(1) 110.6(3) ? . . .
C(18) O(2) C(17) 122.0(3) ? . . .
O(2) C(18) C(19) 110.5(3) ? . . .
O(2) C(18) C(20) 110.0(3) ? . . .
O(2) C(18) C(21) 101.1(3) ? . . .
O(3) C(2) C(1) 104.9(3) ? . . .
O(3) C(2) C(3) 107.8(3) ? . . .
O(3) C(2) C(7) 103.7(3) ? . . .
O(4) C(13) C(12) 113.6(3) ? . . .
O(4) C(13) C(14) 127.5(4) ? . . .
C(22) O(4) C(13) 116.4(3) ? . . .
O(5) C(39) O(6) 125.2(3) ? . . .
O(5) C(39) N(2) 123.4(3) ? . . .
O(6) C(39) N(2) 111.4(4) ? . . .
C(40) O(6) C(39) 121.1(3) ? . . .
O(6) C(40) C(41) 110.5(3) ? . . .
O(6) C(40) C(42) 109.7(3) ? . . .
O(6) C(40) C(43) 101.5(4) ? . . .
O(7) C(24) C(23) 104.6(3) ? . . .
O(7) C(24) C(25) 102.5(3) ? . . .
O(7) C(24) C(29) 107.0(3) ? . . .
O(8) C(35) C(34) 115.2(3) ? . . .
O(8) C(35) C(36) 124.8(3) ? . . .
C(44) O(8) C(35) 116.8(3) ? . . .
C(4) N(1) C(1) 114.5(3) ? . . .
C(17) N(1) C(1) 124.8(3) ? . . .
N(1) C(1) C(11) 109.5(3) ? . . .
N(1) C(1) C(2) 100.6(3) ? . . .
C(17) N(1) C(4) 120.5(3) ? . . .
N(1) C(4) C(3) 106.2(3) ? . . .
N(2) C(23) C(33) 110.0(3) ? . . .
C(39) N(2) C(23) 120.0(3) ? . . .
C(26) N(2) C(23) 113.8(3) ? . . .
N(2) C(23) C(24) 101.1(3) ? . . .
C(39) N(2) C(26) 125.7(3) ? . . .
N(2) C(26) C(25) 105.9(3) ? . . .
C(11) C(1) C(2) 124.3(4) ? . . .
C(1) C(2) C(3) 103.8(3) ? . . .
C(1) C(2) C(7) 115.6(3) ? . . .
C(1) C(11) C(16) 122.1(3) ? . . .
C(1) C(11) C(12) 118.7(3) ? . . .
C(2) C(3) C(4) 101.6(3) ? . . .
C(2) C(3) C(6) 114.9(3) ? . . .
C(7) C(2) C(3) 120.0(3) ? . . .
C(2) C(3) C(5) 115.3(3) ? . . .
C(2) C(7) C(8) 108.7(4) ? . . .
C(2) C(7) C(10) 110.3(3) ? . . .
C(2) C(7) C(9) 116.9(3) ? . . .
C(6) C(3) C(4) 106.3(3) ? . . .
C(5) C(3) C(4) 110.6(3) ? . . .
C(6) C(3) C(5) 107.6(3) ? . . .
C(10) C(7) C(8) 108.0(3) ? . . .
C(9) C(7) C(8) 106.2(3) ? . . .
C(10) C(7) C(9) 106.4(4) ? . . .
C(16) C(11) C(12) 119.2(4) ? . . .
C(11) C(12) C(13) 120.0(4) ? . . .
C(11) C(16) C(15) 120.3(4) ? . . .
C(12) C(13) C(14) 118.9(4) ? . . .
C(13) C(14) C(15) 121.8(5) ? . . .
C(14) C(15) C(16) 119.6(4) ? . . .
C(20) C(18) C(19) 113.3(4) ? . . .
C(21) C(18) C(19) 110.9(4) ? . . .
C(21) C(18) C(20) 110.5(3) ? . . .
C(33) C(23) C(24) 124.8(3) ? . . .
C(23) C(24) C(25) 103.9(3) ? . . .
C(23) C(24) C(29) 115.9(3) ? . . .
C(23) C(33) C(38) 121.5(3) ? . . .
C(23) C(33) C(34) 119.8(3) ? . . .
C(24) C(25) C(26) 102.1(3) ? . . .
C(24) C(25) C(28) 115.2(3) ? . . .
C(29) C(24) C(25) 121.1(3) ? . . .
C(24) C(25) C(27) 115.2(3) ? . . .
C(24) C(29) C(30) 110.1(3) ? . . .
C(24) C(29) C(31) 108.2(3) ? . . .
C(24) C(29) C(32) 116.2(3) ? . . .
C(28) C(25) C(26) 106.8(3) ? . . .
C(27) C(25) C(26) 111.1(3) ? . . .
C(28) C(25) C(27) 106.2(4) ? . . .
C(31) C(29) C(30) 107.3(3) ? . . .
C(32) C(29) C(30) 107.1(3) ? . . .
C(32) C(29) C(31) 107.7(3) ? . . .
C(38) C(33) C(34) 118.4(3) ? . . .
C(33) C(34) C(35) 121.1(3) ? . . .
C(33) C(38) C(37) 120.4(4) ? . . .
C(34) C(35) C(36) 120.0(4) ? . . .
C(35) C(36) C(37) 118.9(4) ? . . .
C(36) C(37) C(38) 121.2(4) ? . . .
C(42) C(40) C(41) 112.8(4) ? . . .
C(43) C(40) C(41) 110.5(4) ? . . .
C(43) C(40) C(42) 111.3(4) ? . . .
O(4) C(22) H(32) 109.4694 ? . . .
O(4) C(22) H(33) 108.9943 ? . . .
O(4) C(22) H(34) 110.2972 ? . . .
H(69) O(7) C(24) 122.3036 ? . . .
O(8) C(44) H(66) 109.8266 ? . . .
O(8) C(44) H(67) 109.1133 ? . . .
O(8) C(44) H(68) 109.4635 ? . . .
N(1) C(1) H(1) 107.1698 ? . . .
N(1) C(4) H(2) 110.6018 ? . . .
N(1) C(4) H(3) 110.1373 ? . . .
N(2) C(23) H(35) 106.6195 ? . . .
N(2) C(26) H(36) 109.7388 ? . . .
N(2) C(26) H(37) 110.9348 ? . . .
H(1) C(1) C(2) 106.6298 ? . . .
H(1) C(1) C(11) 107.5271 ? . . .
C(3) C(4) H(2) 109.8831 ? . . .
C(3) C(4) H(3) 110.5415 ? . . .
C(3) C(5) H(5) 109.2014 ? . . .
C(3) C(5) H(6) 109.9689 ? . . .
C(3) C(5) H(4) 109.7482 ? . . .
C(3) C(6) H(7) 109.5197 ? . . .
C(3) C(6) H(9) 108.8339 ? . . .
C(3) C(6) H(8) 108.7910 ? . . .
H(3) C(4) H(2) 109.4605 ? . . .
H(5) C(5) H(4) 109.5685 ? . . .
H(6) C(5) H(4) 109.4638 ? . . .
H(6) C(5) H(5) 108.8728 ? . . .
H(9) C(6) H(7) 109.4786 ? . . .
H(8) C(6) H(7) 109.5077 ? . . .
H(9) C(6) H(8) 110.6894 ? . . .
C(7) C(8) H(10) 108.6829 ? . . .
C(7) C(8) H(12) 109.5777 ? . . .
C(7) C(8) H(11) 109.6531 ? . . .
C(7) C(9) H(13) 109.8690 ? . . .
C(7) C(9) H(15) 108.9135 ? . . .
C(7) C(9) H(14) 109.8380 ? . . .
C(7) C(10) H(16) 109.2841 ? . . .
C(7) C(10) H(17) 109.3540 ? . . .
C(7) C(10) H(18) 108.7857 ? . . .
H(12) C(8) H(10) 109.4737 ? . . .
H(11) C(8) H(10) 109.7234 ? . . .
H(12) C(8) H(11) 109.7121 ? . . .
H(15) C(9) H(13) 109.4753 ? . . .
H(14) C(9) H(13) 108.9488 ? . . .
H(15) C(9) H(14) 109.7848 ? . . .
H(17) C(10) H(16) 109.6749 ? . . .
H(18) C(10) H(16) 109.4731 ? . . .
H(18) C(10) H(17) 110.2483 ? . . .
C(11) C(12) H(19) 120.5275 ? . . .
C(11) C(16) H(22) 119.5419 ? . . .
H(19) C(12) C(13) 119.4943 ? . . .
C(13) C(14) H(20) 118.6859 ? . . .
H(20) C(14) C(15) 119.4851 ? . . .
C(14) C(15) H(21) 120.3472 ? . . .
C(15) C(16) H(22) 120.1148 ? . . .
H(21) C(15) C(16) 120.0217 ? . . .
C(18) C(19) H(24) 109.6984 ? . . .
C(18) C(19) H(25) 109.1577 ? . . .
C(18) C(19) H(23) 109.1212 ? . . .
C(18) C(20) H(26) 109.0287 ? . . .
C(18) C(20) H(28) 108.6893 ? . . .
C(18) C(20) H(27) 109.2358 ? . . .
C(18) C(21) H(29) 109.9812 ? . . .
C(18) C(21) H(30) 109.3119 ? . . .
C(18) C(21) H(31) 108.2353 ? . . .
H(24) C(19) H(23) 109.4105 ? . . .
H(25) C(19) H(23) 109.4703 ? . . .
H(25) C(19) H(24) 109.9657 ? . . .
H(28) C(20) H(26) 109.4584 ? . . .
H(27) C(20) H(26) 109.6514 ? . . .
H(28) C(20) H(27) 110.7471 ? . . .
H(30) C(21) H(29) 109.0884 ? . . .
H(31) C(21) H(29) 109.4646 ? . . .
H(31) C(21) H(30) 110.7487 ? . . .
H(33) C(22) H(32) 109.6191 ? . . .
H(34) C(22) H(32) 109.4729 ? . . .
H(34) C(22) H(33) 108.9723 ? . . .
H(35) C(23) C(24) 106.4700 ? . . .
H(35) C(23) C(33) 106.5859 ? . . .
C(25) C(26) H(36) 109.8894 ? . . .
C(25) C(26) H(37) 110.8190 ? . . .
C(25) C(27) H(38) 108.3263 ? . . .
C(25) C(27) H(40) 110.4456 ? . . .
C(25) C(27) H(39) 109.5558 ? . . .
C(25) C(28) H(41) 109.3513 ? . . .
C(25) C(28) H(42) 109.2416 ? . . .
C(25) C(28) H(43) 109.8687 ? . . .
H(37) C(26) H(36) 109.4637 ? . . .
H(40) C(27) H(38) 109.4723 ? . . .
H(39) C(27) H(38) 109.8043 ? . . .
H(40) C(27) H(39) 109.2229 ? . . .
H(42) C(28) H(41) 109.6263 ? . . .
H(43) C(28) H(41) 109.4708 ? . . .
H(43) C(28) H(42) 109.2687 ? . . .
C(29) C(30) H(44) 109.2393 ? . . .
C(29) C(30) H(46) 109.1694 ? . . .
C(29) C(30) H(45) 109.6494 ? . . .
C(29) C(31) H(49) 109.1694 ? . . .
C(29) C(31) H(47) 109.7832 ? . . .
C(29) C(31) H(48) 108.7071 ? . . .
C(29) C(32) H(52) 109.0675 ? . . .
C(29) C(32) H(50) 109.4592 ? . . .
C(29) C(32) H(51) 109.5819 ? . . .
H(46) C(30) H(44) 109.4706 ? . . .
H(45) C(30) H(44) 109.5568 ? . . .
H(46) C(30) H(45) 109.7398 ? . . .
H(49) C(31) H(47) 109.4757 ? . . .
H(48) C(31) H(47) 109.4357 ? . . .
H(49) C(31) H(48) 110.2550 ? . . .
H(52) C(32) H(50) 109.4750 ? . . .
H(51) C(32) H(50) 109.3324 ? . . .
H(52) C(32) H(51) 109.9106 ? . . .
C(33) C(34) H(53) 120.0021 ? . . .
C(33) C(38) H(56) 118.9516 ? . . .
H(53) C(34) C(35) 118.8897 ? . . .
C(35) C(36) H(54) 120.1598 ? . . .
H(54) C(36) C(37) 120.9716 ? . . .
C(36) C(37) H(55) 119.9468 ? . . .
C(37) C(38) H(56) 120.6696 ? . . .
H(55) C(37) C(38) 118.8730 ? . . .
C(40) C(41) H(57) 109.3239 ? . . .
C(40) C(41) H(59) 109.2154 ? . . .
C(40) C(41) H(58) 109.8684 ? . . .
C(40) C(42) H(62) 108.9424 ? . . .
C(40) C(42) H(61) 109.8921 ? . . .
C(40) C(42) H(60) 109.5726 ? . . .
C(40) C(43) H(63) 109.4376 ? . . .
C(40) C(43) H(64) 109.7552 ? . . .
C(40) C(43) H(65) 109.2176 ? . . .
H(59) C(41) H(57) 109.4749 ? . . .
H(58) C(41) H(57) 109.4728 ? . . .
H(59) C(41) H(58) 109.4711 ? . . .
H(62) C(42) H(60) 109.4772 ? . . .
H(61) C(42) H(60) 109.4705 ? . . .
H(62) C(42) H(61) 109.4711 ? . . .
H(64) C(43) H(63) 109.4749 ? . . .
H(65) C(43) H(63) 109.4666 ? . . .
H(65) C(43) H(64) 109.4749 ? . . .
H(67) C(44) H(66) 109.4786 ? . . .
H(68) C(44) H(66) 109.4672 ? . . .
H(68) C(44) H(67) 109.4774 ? . . .

loop_
_geom_bond_atom_site_label_1
_geom_bond_atom_site_label_2
_geom_bond_distance
_geom_bond_publ_flag
_geom_bond_site_symmetry_1
_geom_bond_site_symmetry_2
O(1) C(17) 1.227(4) ? . .
O(2) C(17) 1.343(4) ? . .
O(2) C(18) 1.475(5) ? . .
O(3) C(2) 1.422(5) ? . .
O(4) C(13) 1.355(4) ? . .
O(4) C(22) 1.441(6) ? . .
O(5) C(39) 1.226(5) ? . .
O(6) C(39) 1.348(4) ? . .
O(6) C(40) 1.476(5) ? . .
O(7) C(24) 1.435(4) ? . .
O(8) C(35) 1.365(5) ? . .
O(8) C(44) 1.431(5) ? . .
N(1) C(1) 1.464(5) ? . .
N(1) C(4) 1.452(4) ? . .
N(1) C(17) 1.343(5) ? . .
N(2) C(23) 1.460(4) ? . .
N(2) C(26) 1.457(6) ? . .
N(2) C(39) 1.336(5) ? . .
C(1) C(2) 1.594(5) ? . .
C(1) C(11) 1.559(6) ? . .
C(2) C(3) 1.575(5) ? . .
C(2) C(7) 1.572(6) ? . .
C(3) C(4) 1.539(6) ? . .
C(3) C(5) 1.536(6) ? . .
C(3) C(6) 1.537(5) ? . .
C(7) C(8) 1.532(5) ? . .
C(7) C(9) 1.540(7) ? . .
C(7) C(10) 1.527(6) ? . .
C(11) C(12) 1.380(5) ? . .
C(11) C(16) 1.390(6) ? . .
C(12) C(13) 1.418(6) ? . .
C(13) C(14) 1.393(6) ? . .
C(14) C(15) 1.329(7) ? . .
C(15) C(16) 1.422(7) ? . .
C(18) C(19) 1.497(7) ? . .
C(18) C(20) 1.502(6) ? . .
C(18) C(21) 1.523(5) ? . .
C(23) C(24) 1.582(5) ? . .
C(23) C(33) 1.529(5) ? . .
C(24) C(25) 1.562(6) ? . .
C(24) C(29) 1.554(5) ? . .
C(25) C(26) 1.538(5) ? . .
C(25) C(27) 1.533(6) ? . .
C(25) C(28) 1.541(6) ? . .
C(29) C(30) 1.536(6) ? . .
C(29) C(31) 1.537(7) ? . .
C(29) C(32) 1.546(5) ? . .
C(33) C(34) 1.385(5) ? . .
C(33) C(38) 1.384(6) ? . .
C(34) C(35) 1.397(5) ? . .
C(35) C(36) 1.380(6) ? . .
C(36) C(37) 1.384(6) ? . .
C(37) C(38) 1.386(5) ? . .
C(40) C(41) 1.519(6) ? . .
C(40) C(42) 1.505(7) ? . .
C(40) C(43) 1.506(6) ? . .
O(7) H(69) 0.7688 ? . .
C(1) H(1) 0.9500 ? . .
C(4) H(2) 0.9500 ? . .
C(4) H(3) 0.9500 ? . .
C(5) H(4) 0.9500 ? . .
C(5) H(5) 0.9500 ? . .
C(5) H(6) 0.9500 ? . .
C(6) H(7) 0.9500 ? . .
C(6) H(8) 0.9500 ? . .
C(6) H(9) 0.9500 ? . .
C(8) H(10) 0.9500 ? . .
C(8) H(11) 0.9500 ? . .
C(8) H(12) 0.9501 ? . .
C(9) H(13) 0.9500 ? . .
C(9) H(14) 0.9500 ? . .
C(9) H(15) 0.9500 ? . .
C(10) H(16) 0.9500 ? . .
C(10) H(17) 0.9499 ? . .
C(10) H(18) 0.9501 ? . .
C(12) H(19) 0.9500 ? . .
C(14) H(20) 0.9500 ? . .
C(15) H(21) 0.9500 ? . .
C(16) H(22) 0.9500 ? . .
C(19) H(23) 0.9500 ? . .
C(19) H(24) 0.9500 ? . .
C(19) H(25) 0.9500 ? . .
C(20) H(26) 0.9500 ? . .
C(20) H(27) 0.9500 ? . .
C(20) H(28) 0.9502 ? . .
C(21) H(29) 0.9500 ? . .
C(21) H(30) 0.9500 ? . .
C(21) H(31) 0.9500 ? . .
C(22) H(32) 0.9499 ? . .
C(22) H(33) 0.9500 ? . .
C(22) H(34) 0.9500 ? . .
C(23) H(35) 0.9500 ? . .
C(26) H(36) 0.9500 ? . .
C(26) H(37) 0.9501 ? . .
C(27) H(38) 0.9501 ? . .
C(27) H(39) 0.9500 ? . .
C(27) H(40) 0.9500 ? . .
C(28) H(41) 0.9500 ? . .
C(28) H(42) 0.9500 ? . .
C(28) H(43) 0.9500 ? . .
C(30) H(44) 0.9500 ? . .
C(30) H(45) 0.9502 ? . .
C(30) H(46) 0.9501 ? . .
C(31) H(47) 0.9500 ? . .
C(31) H(48) 0.9500 ? . .
C(31) H(49) 0.9500 ? . .
C(32) H(50) 0.9500 ? . .
C(32) H(51) 0.9499 ? . .
C(32) H(52) 0.9500 ? . .
C(34) H(53) 0.9500 ? . .
C(36) H(54) 0.9500 ? . .
C(37) H(55) 0.9500 ? . .
C(38) H(56) 0.9500 ? . .
C(41) H(57) 0.9501 ? . .
C(41) H(58) 0.9501 ? . .
C(41) H(59) 0.9500 ? . .
C(42) H(60) 0.9500 ? . .
C(42) H(61) 0.9501 ? . .
C(42) H(62) 0.9501 ? . .
C(43) H(63) 0.9500 ? . .
C(43) H(64) 0.9500 ? . .
C(43) H(65) 0.9501 ? . .
C(44) H(66) 0.9500 ? . .
C(44) H(67) 0.9501 ? . .
C(44) H(68) 0.9500 ? . .
H(53) C(34) 0.9500 ? . .

loop_
_geom_torsion_atom_site_label_1
_geom_torsion_atom_site_label_2
_geom_torsion_atom_site_label_3
_geom_torsion_atom_site_label_4
_geom_torsion
_geom_torsion_publ_flag
_geom_torsion_site_symmetry_1
_geom_torsion_site_symmetry_2
_geom_torsion_site_symmetry_3
_geom_torsion_site_symmetry_4
C(18) O(2) C(17) O(1) 12.3(6) ? . . . .
C(18) O(2) C(17) N(1) -166.9(3) ? . . . .
C(17) O(2) C(18) C(19) -69.3(4) ? . . . .
C(17) O(2) C(18) C(20) 56.5(4) ? . . . .
C(17) O(2) C(18) C(21) 173.3(3) ? . . . .
C(22) O(4) C(13) C(12) -176.2(4) ? . . . .
C(22) O(4) C(13) C(14) 2.6(6) ? . . . .
C(40) O(6) C(39) O(5) -1.2(5) ? . . . .
C(40) O(6) C(39) N(2) -179.8(3) ? . . . .
C(39) O(6) C(40) C(41) 59.0(4) ? . . . .
C(39) O(6) C(40) C(42) -66.0(4) ? . . . .
C(39) O(6) C(40) C(43) 176.2(3) ? . . . .
C(44) O(8) C(35) C(34) -175.5(3) ? . . . .
C(44) O(8) C(35) C(36) 2.6(5) ? . . . .
C(4) N(1) C(1) C(2) 18.1(4) ? . . . .
C(4) N(1) C(1) C(11) -114.3(3) ? . . . .
C(17) N(1) C(1) C(2) -156.7(3) ? . . . .
C(17) N(1) C(1) C(11) 70.9(4) ? . . . .
C(1) N(1) C(4) C(3) 4.4(4) ? . . . .
C(17) N(1) C(4) C(3) 179.4(3) ? . . . .
C(1) N(1) C(17) O(1) -177.1(3) ? . . . .
C(1) N(1) C(17) O(2) 2.2(5) ? . . . .
C(4) N(1) C(17) O(1) 8.4(5) ? . . . .
C(4) N(1) C(17) O(2) -172.3(3) ? . . . .
C(26) N(2) C(23) C(24) -18.9(3) ? . . . .
C(26) N(2) C(23) C(33) 114.8(3) ? . . . .
C(39) N(2) C(23) C(24) 154.5(3) ? . . . .
C(39) N(2) C(23) C(33) -71.8(4) ? . . . .
C(23) N(2) C(26) C(25) -3.3(4) ? . . . .
C(39) N(2) C(26) C(25) -176.2(3) ? . . . .
C(23) N(2) C(39) O(5) -0.7(5) ? . . . .
C(23) N(2) C(39) O(6) 178.0(3) ? . . . .
C(26) N(2) C(39) O(5) 171.8(3) ? . . . .
C(26) N(2) C(39) O(6) -9.5(5) ? . . . .
N(1) C(1) C(2) O(3) 80.2(3) ? . . . .
N(1) C(1) C(2) C(3) -32.8(4) ? . . . .
N(1) C(1) C(2) C(7) -166.4(3) ? . . . .
C(11) C(1) C(2) O(3) -157.3(3) ? . . . .
C(11) C(1) C(2) C(3) 89.7(4) ? . . . .
C(11) C(1) C(2) C(7) -43.8(4) ? . . . .
N(1) C(1) C(11) C(12) -144.9(4) ? . . . .
N(1) C(1) C(11) C(16) 33.3(6) ? . . . .
C(2) C(1) C(11) C(12) 96.6(5) ? . . . .
C(2) C(1) C(11) C(16) -85.2(5) ? . . . .
O(3) C(2) C(3) C(4) -75.1(4) ? . . . .
O(3) C(2) C(3) C(5) 165.2(3) ? . . . .
O(3) C(2) C(3) C(6) 39.1(5) ? . . . .
C(1) C(2) C(3) C(4) 35.8(4) ? . . . .
C(1) C(2) C(3) C(5) -83.9(4) ? . . . .
C(1) C(2) C(3) C(6) 150.0(4) ? . . . .
C(7) C(2) C(3) C(4) 166.8(3) ? . . . .
C(7) C(2) C(3) C(5) 47.1(5) ? . . . .
C(7) C(2) C(3) C(6) -79.0(5) ? . . . .
O(3) C(2) C(7) C(8) 55.3(4) ? . . . .
O(3) C(2) C(7) C(9) 175.4(3) ? . . . .
O(3) C(2) C(7) C(10) -63.0(4) ? . . . .
C(1) C(2) C(7) C(8) -58.8(4) ? . . . .
C(1) C(2) C(7) C(9) 61.3(4) ? . . . .
C(1) C(2) C(7) C(10) -177.1(3) ? . . . .
C(3) C(2) C(7) C(8) 175.5(3) ? . . . .
C(3) C(2) C(7) C(9) -64.4(4) ? . . . .
C(3) C(2) C(7) C(10) 57.3(5) ? . . . .
C(2) C(3) C(4) N(1) -25.1(4) ? . . . .
C(5) C(3) C(4) N(1) 97.8(3) ? . . . .
C(6) C(3) C(4) N(1) -145.7(3) ? . . . .
C(1) C(11) C(12) C(13) -178.1(4) ? . . . .
C(16) C(11) C(12) C(13) 3.7(7) ? . . . .
C(1) C(11) C(16) C(15) 178.3(4) ? . . . .
C(12) C(11) C(16) C(15) -3.6(7) ? . . . .
C(11) C(12) C(13) O(4) 178.2(4) ? . . . .
C(11) C(12) C(13) C(14) -0.7(7) ? . . . .
O(4) C(13) C(14) C(15) 178.7(5) ? . . . .
C(12) C(13) C(14) C(15) -2.6(7) ? . . . .
C(13) C(14) C(15) C(16) 2.8(8) ? . . . .
C(14) C(15) C(16) C(11) 0.4(8) ? . . . .
N(2) C(23) C(24) O(7) -74.0(3) ? . . . .
N(2) C(23) C(24) C(25) 33.1(3) ? . . . .
N(2) C(23) C(24) C(29) 168.5(3) ? . . . .
C(33) C(23) C(24) O(7) 161.8(3) ? . . . .
C(33) C(23) C(24) C(25) -91.0(4) ? . . . .
C(33) C(23) C(24) C(29) 44.3(5) ? . . . .
N(2) C(23) C(33) C(34) 140.5(3) ? . . . .
N(2) C(23) C(33) C(38) -32.6(5) ? . . . .
C(24) C(23) C(33) C(34) -99.3(4) ? . . . .
C(24) C(23) C(33) C(38) 87.6(4) ? . . . .
O(7) C(24) C(25) C(26) 73.3(3) ? . . . .
O(7) C(24) C(25) C(27) -166.2(3) ? . . . .
O(7) C(24) C(25) C(28) -42.0(4) ? . . . .
C(23) C(24) C(25) C(26) -35.4(3) ? . . . .
C(23) C(24) C(25) C(27) 85.2(4) ? . . . .
C(23) C(24) C(25) C(28) -150.6(3) ? . . . .
C(29) C(24) C(25) C(26) -167.8(3) ? . . . .
C(29) C(24) C(25) C(27) -47.2(5) ? . . . .
C(29) C(24) C(25) C(28) 77.0(4) ? . . . .
O(7) C(24) C(29) C(30) 62.1(4) ? . . . .
O(7) C(24) C(29) C(31) -54.8(4) ? . . . .
O(7) C(24) C(29) C(32) -176.0(4) ? . . . .
C(23) C(24) C(29) C(30) 178.2(3) ? . . . .
C(23) C(24) C(29) C(31) 61.3(4) ? . . . .
C(23) C(24) C(29) C(32) -59.9(5) ? . . . .
C(25) C(24) C(29) C(30) -54.6(4) ? . . . .
C(25) C(24) C(29) C(31) -171.5(3) ? . . . .
C(25) C(24) C(29) C(32) 67.3(5) ? . . . .
C(24) C(25) C(26) N(2) 24.2(4) ? . . . .
C(27) C(25) C(26) N(2) -99.1(4) ? . . . .
C(28) C(25) C(26) N(2) 145.5(3) ? . . . .
C(23) C(33) C(34) C(35) -176.5(3) ? . . . .
C(38) C(33) C(34) C(35) -3.1(5) ? . . . .
C(23) C(33) C(38) C(37) 176.5(3) ? . . . .
C(34) C(33) C(38) C(37) 3.3(5) ? . . . .
C(33) C(34) C(35) O(8) 179.1(3) ? . . . .
C(33) C(34) C(35) C(36) 0.9(5) ? . . . .
O(8) C(35) C(36) C(37) -176.8(4) ? . . . .
C(34) C(35) C(36) C(37) 1.2(5) ? . . . .
C(35) C(36) C(37) C(38) -1.0(6) ? . . . .
C(36) C(37) C(38) C(33) -1.2(6) ? . . . .
